data_4108699
loop_
_publ_author_name
'Tillmann K\"opke'
'Maren Pink'
'Jeffrey M. Zaleski'

_publ_section_title
;
 Expansion by Contraction: Diversifying the Photochemical Reactivity Scope
 of Diazo-oxochlorins toward Development of in Situ Alkylating Agents
;
_journal_name_full 'Journal of the American Chemical Society'
_journal_page_first 15864
_journal_page_last 15871
_journal_paper_doi 10.1021/ja800094e
_journal_volume 130
_journal_year 2008
_chemical_formula_moiety 'C48 H38 N4 O2'
_chemical_formula_sum 'C48 H38 N4 O2'
_chemical_formula_weight 702.82
_chemical_name_systematic
; 
 ? 
;
_space_group_IT_number 2
_symmetry_cell_setting triclinic
_symmetry_space_group_name_Hall '-P 1'
_symmetry_space_group_name_H-M 'P -1'
_atom_sites_solution_hydrogens geom
_atom_sites_solution_primary direct
_atom_sites_solution_secondary difmap
_audit_creation_method SHELXL-97
_cell_angle_alpha 69.020(6)
_cell_angle_beta 83.633(6)
_cell_angle_gamma 70.674(5)
_cell_formula_units_Z 2
_cell_length_a 9.865(3)
_cell_length_b 12.648(3)
_cell_length_c 16.413(4)
_cell_measurement_reflns_used 3715
_cell_measurement_temperature 130(2)
_cell_measurement_theta_max 25.1
_cell_measurement_theta_min 2.4
_cell_volume 1804.3(8)
_computing_cell_refinement 'SAINT (Bruker, 2003)'
_computing_data_collection 'SMART (Bruker, 2001)'
_computing_data_reduction 'SAINT (Bruker, 2003)'
_computing_molecular_graphics 'SHELXTL (Bruker, 2003), XTEL (loc. libr.)'
_computing_publication_material 'SHELXTL (Bruker, 2003)'
_computing_structure_refinement 'SHELXL-97 (Sheldrick, 1997)'
_computing_structure_solution 'SIR-2004 (Burla et al., 2005)'
_diffrn_ambient_temperature 130(2)
_diffrn_detector 'CCD area detector'
_diffrn_detector_area_resol_mean 44.52
_diffrn_detector_type 'Bruker SMART 6000'
_diffrn_measured_fraction_theta_full 0.989
_diffrn_measured_fraction_theta_max 0.989
_diffrn_measurement_details '0.30 degree frames measured for 50 seconds each'
_diffrn_measurement_device 'three-circle goniometer with fixed chi'
_diffrn_measurement_device_type 'Bruker Platform goniometer'
_diffrn_measurement_method \w-scans
_diffrn_radiation_monochromator graphite
_diffrn_radiation_source 'fine-focus sealed tube'
_diffrn_radiation_type MoK\a
_diffrn_radiation_wavelength 0.71073
_diffrn_reflns_av_R_equivalents 0.0540
_diffrn_reflns_av_sigmaI/netI 0.0595
_diffrn_reflns_limit_h_max 11
_diffrn_reflns_limit_h_min -11
_diffrn_reflns_limit_k_max 15
_diffrn_reflns_limit_k_min -15
_diffrn_reflns_limit_l_max 19
_diffrn_reflns_limit_l_min -19
_diffrn_reflns_number 17061
_diffrn_reflns_theta_full 25.20
_diffrn_reflns_theta_max 25.20
_diffrn_reflns_theta_min 2.19
_diffrn_standards_decay_% 0.0
_diffrn_standards_interval_time 2020
_diffrn_standards_number 60
_exptl_absorpt_coefficient_mu 0.080
_exptl_absorpt_correction_T_max 0.9960
_exptl_absorpt_correction_T_min 0.9780
_exptl_absorpt_correction_type multi-scan
_exptl_absorpt_process_details 'SADABS, R. Blessing; 1995'
_exptl_crystal_colour red-brown
_exptl_crystal_density_diffrn 1.294
_exptl_crystal_description plate
_exptl_crystal_F_000 740
_exptl_crystal_size_max 0.28
_exptl_crystal_size_mid 0.15
_exptl_crystal_size_min 0.05
_refine_diff_density_max 0.283
_refine_diff_density_min -0.321
_refine_diff_density_rms 0.064
_refine_ls_extinction_method none
_refine_ls_goodness_of_fit_ref 0.992
_refine_ls_hydrogen_treatment mixed
_refine_ls_matrix_type full
_refine_ls_number_parameters 516
_refine_ls_number_reflns 6422
_refine_ls_number_restraints 22
_refine_ls_restrained_S_all 0.990
_refine_ls_R_factor_all 0.0826
_refine_ls_R_factor_gt 0.0549
_refine_ls_shift/su_max 0.001
_refine_ls_shift/su_mean 0.000
_refine_ls_structure_factor_coef Fsqd
_refine_ls_weighting_details 'calc w=1/[\s^2^(Fo^2^)+(0.0992P)^2^+0.0000P] where P=(Fo^2^+2Fc^2^)/3'
_refine_ls_weighting_scheme calc
_refine_ls_wR_factor_gt 0.1387
_refine_ls_wR_factor_ref 0.1574
_reflns_number_gt 4459
_reflns_number_total 6422
_reflns_threshold_expression >2sigma(I)
_cod_data_source_file ja800094e_si_006.cif
_cod_data_source_block 06189
_cod_depositor_comments
;
The following automatic conversions were performed:

'_exptl_absorpt_correction_type' value 'multi-scans' was replaced
with the value 'multi-scan' as specified in the replacement file
'src/cod-tools/trunk/data/replacement-values/replacement_values.lst'.

Automatic conversion script
Id: cif_fix_values 5376 2017-05-30 11:51:03Z andrius 
;
_cod_database_code 4108699

loop_
_symmetry_equiv_pos_as_xyz
'x, y, z'
'-x, -y, -z'

loop_
_atom_site_label
_atom_site_type_symbol
_atom_site_fract_x
_atom_site_fract_y
_atom_site_fract_z
_atom_site_U_iso_or_equiv
_atom_site_adp_type
_atom_site_occupancy
_atom_site_symmetry_multiplicity
_atom_site_calc_flag
_atom_site_refinement_flags
_atom_site_disorder_assembly
_atom_site_disorder_group
O1 O 0.04746(18) -0.00502(14) 0.38846(11) 0.0422(4) Uani 1 1 d . . .
O2 O 0.05399(17) 0.16049(13) 0.27716(10) 0.0362(4) Uani 1 1 d D . .
N1 N 0.30037(19) 0.01212(15) 0.52233(12) 0.0313(4) Uani 1 1 d . . .
N2 N 0.4895(2) -0.20528(16) 0.59934(13) 0.0293(4) Uani 1 1 d . A .
H2N H 0.426(3) -0.145(3) 0.6138(18) 0.057(8) Uiso 1 1 d . . .
N3 N 0.41089(19) -0.13707(15) 0.75492(12) 0.0298(4) Uani 1 1 d . A .
N4 N 0.2074(2) 0.09130(16) 0.65894(13) 0.0306(5) Uani 1 1 d . A .
H4N H 0.270(3) 0.041(3) 0.6478(17) 0.045(8) Uiso 1 1 d . . .
C1 C 0.1938(2) 0.11283(18) 0.47885(15) 0.0299(5) Uani 1 1 d . A .
C2 C 0.2198(2) 0.08938(19) 0.39235(15) 0.0313(5) Uani 1 1 d . . .
H2 H 0.2681 0.1432 0.3483 0.038 Uiso 1 1 calc R A .
C3 C 0.3260(2) -0.02366(19) 0.45129(15) 0.0303(5) Uani 1 1 d . A .
C4 C 0.0987(2) 0.07454(19) 0.35365(15) 0.0311(5) Uani 1 1 d . A .
C5 C 0.4126(2) -0.13251(18) 0.44642(15) 0.0290(5) Uani 1 1 d . . .
C6 C 0.4949(2) -0.21815(18) 0.51986(15) 0.0292(5) Uani 1 1 d . A .
C7 C 0.5978(2) -0.33198(18) 0.52823(15) 0.0312(5) Uani 1 1 d . . .
H7 H 0.6261 -0.3655 0.4832 0.037 Uiso 1 1 calc R A .
C8 C 0.6479(2) -0.38369(19) 0.61134(15) 0.0322(5) Uani 1 1 d . A .
H8 H 0.7175 -0.4599 0.6345 0.039 Uiso 1 1 calc R . .
C9 C 0.5792(2) -0.30512(17) 0.65872(15) 0.0284(5) Uani 1 1 d . . .
C10 C 0.5939(2) -0.32252(18) 0.74575(15) 0.0293(5) Uani 1 1 d . A .
C11 C 0.5187(2) -0.24189(18) 0.78973(15) 0.0301(5) Uani 1 1 d . . .
C12 C 0.5495(3) -0.26047(19) 0.87868(15) 0.0343(5) Uani 1 1 d . A .
H12 H 0.6199 -0.3263 0.9164 0.041 Uiso 1 1 calc R . .
C13 C 0.4588(2) -0.16609(19) 0.89789(15) 0.0336(5) Uani 1 1 d . . .
H13 H 0.4532 -0.1522 0.9515 0.040 Uiso 1 1 calc R A .
C14 C 0.3719(2) -0.09049(18) 0.82065(15) 0.0299(5) Uani 1 1 d . A .
C15 C 0.2617(2) 0.01767(19) 0.81553(15) 0.0309(5) Uani 1 1 d . . .
C16 C 0.1826(2) 0.09687(18) 0.74088(15) 0.0305(5) Uani 1 1 d . A .
C17 C 0.0571(2) 0.19738(19) 0.73378(16) 0.0327(5) Uani 1 1 d . . .
H17 H 0.0133 0.2251 0.7800 0.039 Uiso 1 1 calc R A .
C18 C 0.0112(2) 0.24634(19) 0.64905(15) 0.0320(5) Uani 1 1 d . A .
H18 H -0.0707 0.3138 0.6262 0.038 Uiso 1 1 calc R . .
C19 C 0.1069(2) 0.17912(18) 0.60067(15) 0.0288(5) Uani 1 1 d . . .
C20 C 0.0989(2) 0.19506(18) 0.51190(15) 0.0283(5) Uani 1 1 d . A .
C21 C 0.4097(2) -0.16134(19) 0.36694(15) 0.0303(5) Uani 1 1 d . A .
C22 C 0.4247(2) -0.0820(2) 0.28477(15) 0.0339(5) Uani 1 1 d . . .
H22 H 0.4382 -0.0090 0.2797 0.041 Uiso 1 1 calc R A .
C23 C 0.4203(3) -0.1079(2) 0.21067(16) 0.0397(6) Uani 1 1 d . A .
H23 H 0.4316 -0.0528 0.1551 0.048 Uiso 1 1 calc R . .
C24 C 0.3995(3) -0.2141(2) 0.21641(17) 0.0414(6) Uani 1 1 d . . .
H24 H 0.3969 -0.2321 0.1653 0.050 Uiso 1 1 calc R A .
C25 C 0.3829(3) -0.2920(2) 0.29717(16) 0.0384(6) Uani 1 1 d . A .
H25 H 0.3678 -0.3643 0.3017 0.046 Uiso 1 1 calc R . .
C26 C 0.3876(2) -0.2675(2) 0.37223(16) 0.0348(5) Uani 1 1 d . . .
H26 H 0.3759 -0.3228 0.4276 0.042 Uiso 1 1 calc R A .
C27 C 0.6948(2) -0.43925(18) 0.79944(15) 0.0301(5) Uani 1 1 d . . .
C28 C 0.8423(2) -0.4650(2) 0.78879(16) 0.0372(6) Uani 1 1 d . A .
H28 H 0.8807 -0.4080 0.7469 0.045 Uiso 1 1 calc R . .
C29 C 0.9338(3) -0.5740(2) 0.83937(17) 0.0418(6) Uani 1 1 d . . .
H29 H 1.0348 -0.5911 0.8322 0.050 Uiso 1 1 calc R A .
C30 C 0.8795(3) -0.6579(2) 0.89998(16) 0.0399(6) Uani 1 1 d . A .
H30 H 0.9429 -0.7325 0.9341 0.048 Uiso 1 1 calc R . .
C31 C 0.7332(3) -0.6334(2) 0.91096(16) 0.0403(6) Uani 1 1 d . . .
H31 H 0.6953 -0.6910 0.9525 0.048 Uiso 1 1 calc R A .
C32 C 0.6412(3) -0.52386(19) 0.86083(16) 0.0364(6) Uani 1 1 d . A .
H32 H 0.5403 -0.5068 0.8688 0.044 Uiso 1 1 calc R . .
C33 C 0.2320(2) 0.04996(19) 0.89617(16) 0.0340(5) Uani 1 1 d . A .
C34 C 0.1838(3) -0.0208(2) 0.97154(16) 0.0397(6) Uani 1 1 d . . .
H34 H 0.1629 -0.0885 0.9708 0.048 Uiso 1 1 calc R A .
C35 C 0.1653(3) 0.0051(2) 1.04794(17) 0.0472(7) Uani 1 1 d . A .
H35 H 0.1321 -0.0447 1.0989 0.057 Uiso 1 1 calc R . .
C36 C 0.1955(3) 0.1040(2) 1.04982(19) 0.0496(7) Uani 1 1 d . . .
H36 H 0.1849 0.1216 1.1022 0.060 Uiso 1 1 calc R A .
C37 C 0.2411(3) 0.1763(2) 0.97470(18) 0.0466(7) Uani 1 1 d . A .
H37 H 0.2614 0.2443 0.9755 0.056 Uiso 1 1 calc R . .
C38 C 0.2578(3) 0.1511(2) 0.89813(17) 0.0386(6) Uani 1 1 d . . .
H38 H 0.2870 0.2029 0.8466 0.046 Uiso 1 1 calc R A .
C39 C -0.0204(2) 0.29391(18) 0.45790(14) 0.0275(5) Uani 1 1 d . . .
C40 C -0.0252(2) 0.41258(19) 0.43575(16) 0.0354(6) Uani 1 1 d . A .
H40 H 0.0507 0.4301 0.4538 0.042 Uiso 1 1 calc R . .
C41 C -0.1387(3) 0.5046(2) 0.38803(16) 0.0396(6) Uani 1 1 d . . .
H41 H -0.1400 0.5848 0.3730 0.047 Uiso 1 1 calc R A .
C42 C -0.2499(2) 0.4808(2) 0.36207(16) 0.0370(6) Uani 1 1 d . A .
H42 H -0.3279 0.5444 0.3291 0.044 Uiso 1 1 calc R . .
C43 C -0.2478(2) 0.3640(2) 0.38409(16) 0.0367(6) Uani 1 1 d . . .
H43 H -0.3246 0.3473 0.3663 0.044 Uiso 1 1 calc R A .
C44 C -0.1341(2) 0.27156(19) 0.43200(15) 0.0321(5) Uani 1 1 d . A .
H44 H -0.1339 0.1916 0.4474 0.039 Uiso 1 1 calc R . .
C45 C -0.0657(7) 0.1525(4) 0.2374(4) 0.0440(11) Uani 0.888(5) 1 d PDU A 1
H45A H -0.1477 0.1522 0.2781 0.053 Uiso 0.888(5) 1 calc PR A 1
H45B H -0.0364 0.0777 0.2240 0.053 Uiso 0.888(5) 1 calc PR A 1
C46 C -0.1093(4) 0.2589(3) 0.1544(2) 0.0414(8) Uani 0.888(5) 1 d PDU A 1
H46A H -0.0224 0.2676 0.1197 0.050 Uiso 0.888(5) 1 calc PR A 1
H46B H -0.1725 0.2449 0.1192 0.050 Uiso 0.888(5) 1 calc PR A 1
C47 C -0.1870(3) 0.3731(3) 0.17246(19) 0.0441(8) Uani 0.888(5) 1 d PDU A 1
H47A H -0.1242 0.3859 0.2087 0.053 Uiso 0.888(5) 1 calc PR A 1
H47B H -0.2744 0.3644 0.2065 0.053 Uiso 0.888(5) 1 calc PR A 1
C48 C -0.2301(4) 0.4823(3) 0.0903(2) 0.0514(9) Uani 0.888(5) 1 d PDU A 1
H48A H -0.1439 0.4932 0.0571 0.077 Uiso 0.888(5) 1 calc PR A 1
H48B H -0.2804 0.5529 0.1064 0.077 Uiso 0.888(5) 1 calc PR A 1
H48C H -0.2937 0.4711 0.0545 0.077 Uiso 0.888(5) 1 calc PR A 1
C45D C -0.055(6) 0.159(3) 0.225(4) 0.0440(11) Uani 0.112(5) 1 d PDU A 2
H45C H -0.1142 0.1105 0.2631 0.053 Uiso 0.112(5) 1 calc PR A 2
H45D H -0.0091 0.1226 0.1806 0.053 Uiso 0.112(5) 1 calc PR A 2
C46D C -0.150(3) 0.285(2) 0.1812(16) 0.0414(8) Uani 0.112(5) 1 d PDU A 2
H46C H -0.2359 0.2826 0.1568 0.050 Uiso 0.112(5) 1 calc PR A 2
H46D H -0.1824 0.3244 0.2252 0.050 Uiso 0.112(5) 1 calc PR A 2
C47D C -0.075(2) 0.3556(17) 0.1099(14) 0.046(5) Uani 0.112(5) 1 d PDU A 2
H47C H -0.0400 0.3142 0.0670 0.056 Uiso 0.112(5) 1 calc PR A 2
H47D H 0.0103 0.3584 0.1349 0.056 Uiso 0.112(5) 1 calc PR A 2
C48D C -0.168(3) 0.484(2) 0.062(2) 0.0514(9) Uani 0.112(5) 1 d PDU A 2
H48D H -0.2629 0.4836 0.0494 0.077 Uiso 0.112(5) 1 calc PR A 2
H48E H -0.1220 0.5172 0.0071 0.077 Uiso 0.112(5) 1 calc PR A 2
H48F H -0.1790 0.5325 0.0986 0.077 Uiso 0.112(5) 1 calc PR A 2

loop_
_atom_site_aniso_label
_atom_site_aniso_U_11
_atom_site_aniso_U_22
_atom_site_aniso_U_33
_atom_site_aniso_U_23
_atom_site_aniso_U_13
_atom_site_aniso_U_12
O1 0.0458(10) 0.0237(9) 0.0551(11) -0.0038(8) -0.0120(8) -0.0148(8)
O2 0.0419(9) 0.0216(8) 0.0412(9) -0.0049(7) -0.0126(8) -0.0074(7)
N1 0.0324(10) 0.0159(9) 0.0412(11) -0.0091(8) -0.0048(8) -0.0012(8)
N2 0.0294(10) 0.0144(9) 0.0401(11) -0.0080(8) -0.0082(8) -0.0005(8)
N3 0.0305(10) 0.0132(8) 0.0429(11) -0.0072(8) -0.0091(8) -0.0027(8)
N4 0.0321(11) 0.0147(9) 0.0404(12) -0.0088(9) -0.0070(9) -0.0001(8)
C1 0.0315(12) 0.0158(10) 0.0396(13) -0.0059(9) -0.0063(10) -0.0055(9)
C2 0.0315(12) 0.0172(10) 0.0425(13) -0.0076(10) -0.0039(10) -0.0059(9)
C3 0.0301(12) 0.0184(11) 0.0400(13) -0.0071(10) -0.0048(10) -0.0060(9)
C4 0.0334(12) 0.0170(11) 0.0399(13) -0.0091(10) -0.0051(10) -0.0031(9)
C5 0.0286(11) 0.0171(10) 0.0398(13) -0.0095(10) -0.0041(10) -0.0042(9)
C6 0.0281(11) 0.0179(11) 0.0405(13) -0.0096(10) -0.0042(10) -0.0051(9)
C7 0.0330(12) 0.0166(10) 0.0431(13) -0.0129(10) -0.0049(10) -0.0020(9)
C8 0.0304(12) 0.0141(10) 0.0473(14) -0.0090(10) -0.0067(10) -0.0005(9)
C9 0.0275(11) 0.0121(10) 0.0414(13) -0.0063(9) -0.0083(10) -0.0013(9)
C10 0.0275(11) 0.0134(10) 0.0446(13) -0.0072(10) -0.0072(10) -0.0040(9)
C11 0.0309(12) 0.0134(10) 0.0425(13) -0.0058(9) -0.0082(10) -0.0038(9)
C12 0.0379(13) 0.0151(10) 0.0436(14) -0.0066(10) -0.0138(11) 0.0003(9)
C13 0.0376(13) 0.0218(11) 0.0397(13) -0.0105(10) -0.0078(11) -0.0045(10)
C14 0.0316(12) 0.0173(10) 0.0401(13) -0.0088(10) -0.0065(10) -0.0057(9)
C15 0.0339(12) 0.0169(10) 0.0425(13) -0.0094(10) -0.0068(10) -0.0073(9)
C16 0.0342(12) 0.0154(10) 0.0409(13) -0.0095(10) -0.0074(10) -0.0041(9)
C17 0.0356(12) 0.0171(11) 0.0431(14) -0.0106(10) -0.0066(11) -0.0029(9)
C18 0.0340(12) 0.0142(10) 0.0444(14) -0.0082(10) -0.0087(10) -0.0023(9)
C19 0.0291(11) 0.0134(10) 0.0411(13) -0.0055(9) -0.0085(10) -0.0043(9)
C20 0.0299(11) 0.0128(10) 0.0406(13) -0.0076(9) -0.0057(10) -0.0047(9)
C21 0.0258(11) 0.0192(11) 0.0416(13) -0.0094(10) -0.0061(10) -0.0008(9)
C22 0.0355(13) 0.0209(11) 0.0429(14) -0.0090(10) -0.0066(11) -0.0060(10)
C23 0.0429(14) 0.0305(13) 0.0424(14) -0.0087(11) -0.0081(11) -0.0086(11)
C24 0.0447(14) 0.0355(14) 0.0463(15) -0.0186(12) -0.0094(12) -0.0074(12)
C25 0.0408(14) 0.0238(12) 0.0549(16) -0.0188(12) -0.0069(12) -0.0073(10)
C26 0.0338(12) 0.0218(11) 0.0453(14) -0.0098(11) -0.0042(11) -0.0046(10)
C27 0.0366(12) 0.0160(10) 0.0366(13) -0.0096(9) -0.0102(10) -0.0029(9)
C28 0.0352(13) 0.0188(11) 0.0503(15) -0.0055(11) -0.0120(11) -0.0021(10)
C29 0.0344(13) 0.0248(12) 0.0580(16) -0.0113(12) -0.0105(12) 0.0014(10)
C30 0.0447(15) 0.0198(11) 0.0460(15) -0.0084(11) -0.0162(12) 0.0037(10)
C31 0.0509(15) 0.0180(11) 0.0436(14) -0.0041(10) -0.0102(12) -0.0039(11)
C32 0.0363(13) 0.0195(11) 0.0468(14) -0.0067(10) -0.0096(11) -0.0024(10)
C33 0.0310(12) 0.0219(11) 0.0446(14) -0.0129(10) -0.0113(10) 0.0026(9)
C34 0.0398(14) 0.0282(12) 0.0452(15) -0.0114(11) -0.0100(12) -0.0011(11)
C35 0.0443(15) 0.0403(15) 0.0439(15) -0.0122(12) -0.0100(12) 0.0041(12)
C36 0.0464(15) 0.0411(16) 0.0510(17) -0.0241(14) -0.0177(13) 0.0143(12)
C37 0.0461(15) 0.0283(13) 0.0629(18) -0.0248(13) -0.0223(13) 0.0086(11)
C38 0.0384(13) 0.0219(11) 0.0528(15) -0.0149(11) -0.0150(11) 0.0011(10)
C39 0.0308(11) 0.0150(10) 0.0338(12) -0.0072(9) -0.0038(9) -0.0036(9)
C40 0.0358(13) 0.0165(11) 0.0522(15) -0.0092(10) -0.0083(11) -0.0061(10)
C41 0.0416(14) 0.0150(11) 0.0554(16) -0.0079(11) -0.0076(12) -0.0023(10)
C42 0.0334(13) 0.0212(11) 0.0442(14) -0.0051(10) -0.0071(11) 0.0026(10)
C43 0.0323(12) 0.0328(13) 0.0448(14) -0.0131(11) -0.0064(11) -0.0080(10)
C44 0.0361(12) 0.0154(10) 0.0420(13) -0.0071(10) -0.0053(10) -0.0057(9)
C45 0.0475(18) 0.0330(14) 0.051(3) -0.0090(14) -0.0162(18) -0.0131(13)
C46 0.0524(19) 0.0286(16) 0.0403(18) -0.0124(12) -0.0115(14) -0.0048(14)
C47 0.0474(17) 0.0349(17) 0.0490(18) -0.0143(14) -0.0066(14) -0.0094(14)
C48 0.058(2) 0.0263(14) 0.056(2) -0.0058(15) -0.0100(17) -0.0021(15)
C45D 0.0475(18) 0.0330(14) 0.051(3) -0.0090(14) -0.0162(18) -0.0131(13)
C46D 0.0524(19) 0.0286(16) 0.0403(18) -0.0124(12) -0.0115(14) -0.0048(14)
C47D 0.052(13) 0.030(8) 0.053(12) -0.013(7) -0.011(9) -0.005(8)
C48D 0.058(2) 0.0263(14) 0.056(2) -0.0058(15) -0.0100(17) -0.0021(15)

loop_
_atom_type_symbol
_atom_type_description
_atom_type_scat_dispersion_real
_atom_type_scat_dispersion_imag
_atom_type_scat_source
C C 0.0033 0.0016 'International Tables Vol C Tables 4.2.6.8 and 6.1.1.4'
H H 0.0000 0.0000 'International Tables Vol C Tables 4.2.6.8 and 6.1.1.4'
N N 0.0061 0.0033 'International Tables Vol C Tables 4.2.6.8 and 6.1.1.4'
O O 0.0106 0.0060 'International Tables Vol C Tables 4.2.6.8 and 6.1.1.4'

loop_
_geom_angle_atom_site_label_1
_geom_angle_atom_site_label_2
_geom_angle_atom_site_label_3
_geom_angle
C4 O2 C45D 121.3(15)
C4 O2 C45 114.5(2)
C45D O2 C45 8(3)
C3 N1 C1 91.43(17)
C6 N2 C9 111.13(19)
C6 N2 H2N 124.7(18)
C9 N2 H2N 123.6(18)
C14 N3 C11 105.05(18)
C19 N4 C16 111.8(2)
C19 N4 H4N 125(2)
C16 N4 H4N 123(2)
N1 C1 C20 128.0(2)
N1 C1 C2 94.15(18)
C20 C1 C2 137.8(2)
N1 C1 C3 44.28(12)
C20 C1 C3 170.29(19)
C2 C1 C3 50.04(12)
C4 C2 C3 116.96(18)
C4 C2 C1 118.1(2)
C3 C2 C1 79.65(16)
C4 C2 H2 112.7
C3 C2 H2 112.7
C1 C2 H2 112.7
N1 C3 C5 128.0(2)
N1 C3 C2 94.42(17)
C5 C3 C2 137.3(2)
N1 C3 C1 44.29(12)
C5 C3 C1 169.6(2)
C2 C3 C1 50.31(13)
O1 C4 O2 124.2(2)
O1 C4 C2 123.8(2)
O2 C4 C2 112.00(19)
C3 C5 C6 119.3(2)
C3 C5 C21 119.92(19)
C6 C5 C21 120.58(19)
N2 C6 C5 124.5(2)
N2 C6 C7 106.31(19)
C5 C6 C7 129.1(2)
C8 C7 C6 108.1(2)
C8 C7 H7 125.9
C6 C7 H7 125.9
C7 C8 C9 108.98(19)
C7 C8 H8 125.5
C9 C8 H8 125.5
N2 C9 C10 125.5(2)
N2 C9 C8 105.43(19)
C10 C9 C8 129.02(19)
C9 C10 C11 126.24(19)
C9 C10 C27 116.80(19)
C11 C10 C27 116.92(19)
N3 C11 C10 125.9(2)
N3 C11 C12 110.8(2)
C10 C11 C12 123.26(19)
C13 C12 C11 106.7(2)
C13 C12 H12 126.7
C11 C12 H12 126.7
C12 C13 C14 106.3(2)
C12 C13 H13 126.8
C14 C13 H13 126.8
N3 C14 C15 125.66(19)
N3 C14 C13 111.04(19)
C15 C14 C13 123.3(2)
C16 C15 C14 125.1(2)
C16 C15 C33 117.78(19)
C14 C15 C33 117.13(19)
N4 C16 C15 126.2(2)
N4 C16 C17 105.81(19)
C15 C16 C17 128.0(2)
C18 C17 C16 108.0(2)
C18 C17 H17 126.0
C16 C17 H17 126.0
C17 C18 C19 108.4(2)
C17 C18 H18 125.8
C19 C18 H18 125.8
N4 C19 C20 125.9(2)
N4 C19 C18 105.93(19)
C20 C19 C18 128.1(2)
C1 C20 C19 119.5(2)
C1 C20 C39 121.4(2)
C19 C20 C39 118.92(19)
C22 C21 C26 118.2(2)
C22 C21 C5 120.7(2)
C26 C21 C5 121.0(2)
C23 C22 C21 120.9(2)
C23 C22 H22 119.5
C21 C22 H22 119.5
C22 C23 C24 120.6(2)
C22 C23 H23 119.7
C24 C23 H23 119.7
C25 C24 C23 118.8(2)
C25 C24 H24 120.6
C23 C24 H24 120.6
C24 C25 C26 121.2(2)
C24 C25 H25 119.4
C26 C25 H25 119.4
C25 C26 C21 120.2(2)
C25 C26 H26 119.9
C21 C26 H26 119.9
C32 C27 C28 119.0(2)
C32 C27 C10 120.0(2)
C28 C27 C10 121.0(2)
C27 C28 C29 119.9(2)
C27 C28 H28 120.0
C29 C28 H28 120.0
C30 C29 C28 120.6(2)
C30 C29 H29 119.7
C28 C29 H29 119.7
C31 C30 C29 119.9(2)
C31 C30 H30 120.0
C29 C30 H30 120.0
C30 C31 C32 119.6(2)
C30 C31 H31 120.2
C32 C31 H31 120.2
C27 C32 C31 120.9(2)
C27 C32 H32 119.6
C31 C32 H32 119.6
C34 C33 C38 118.2(2)
C34 C33 C15 121.6(2)
C38 C33 C15 120.2(2)
C33 C34 C35 121.5(2)
C33 C34 H34 119.3
C35 C34 H34 119.3
C34 C35 C36 119.8(3)
C34 C35 H35 120.1
C36 C35 H35 120.1
C37 C36 C35 119.2(3)
C37 C36 H36 120.4
C35 C36 H36 120.4
C36 C37 C38 120.9(2)
C36 C37 H37 119.6
C38 C37 H37 119.6
C37 C38 C33 120.4(3)
C37 C38 H38 119.8
C33 C38 H38 119.8
C44 C39 C40 118.14(19)
C44 C39 C20 120.87(18)
C40 C39 C20 120.90(19)
C41 C40 C39 120.8(2)
C41 C40 H40 119.6
C39 C40 H40 119.6
C42 C41 C40 120.3(2)
C42 C41 H41 119.8
C40 C41 H41 119.8
C41 C42 C43 119.8(2)
C41 C42 H42 120.1
C43 C42 H42 120.1
C42 C43 C44 120.0(2)
C42 C43 H43 120.0
C44 C43 H43 120.0
C43 C44 C39 120.9(2)
C43 C44 H44 119.5
C39 C44 H44 119.5
O2 C45 C46 108.3(3)
O2 C45 H45A 110.0
C46 C45 H45A 110.0
O2 C45 H45B 110.0
C46 C45 H45B 110.0
H45A C45 H45B 108.4
C47 C46 C45 112.2(4)
C47 C46 H46A 109.2
C45 C46 H46A 109.2
C47 C46 H46B 109.2
C45 C46 H46B 109.2
H46A C46 H46B 107.9
C46 C47 C48 113.5(3)
C46 C47 H47A 108.9
C48 C47 H47A 108.9
C46 C47 H47B 108.9
C48 C47 H47B 108.9
H47A C47 H47B 107.7
O2 C45D C46D 109(2)
O2 C45D H45C 109.9
C46D C45D H45C 109.9
O2 C45D H45D 109.9
C46D C45D H45D 109.9
H45C C45D H45D 108.3
C47D C46D C45D 113(3)
C47D C46D H46C 109.1
C45D C46D H46C 109.1
C47D C46D H46D 109.1
C45D C46D H46D 109.1
H46C C46D H46D 107.8
C46D C47D C48D 114.4(18)
C46D C47D H47C 108.7
C48D C47D H47C 108.7
C46D C47D H47D 108.7
C48D C47D H47D 108.7
H47C C47D H47D 107.6
C47D C48D H48D 109.5
C47D C48D H48E 109.5
H48D C48D H48E 109.5
C47D C48D H48F 109.5
H48D C48D H48F 109.5
H48E C48D H48F 109.5

loop_
_geom_bond_atom_site_label_1
_geom_bond_atom_site_label_2
_geom_bond_distance
O1 C4 1.207(3)
O2 C4 1.334(3)
O2 C45D 1.459(19)
O2 C45 1.459(4)
N1 C3 1.366(3)
N1 C1 1.366(3)
N2 C6 1.364(3)
N2 C9 1.378(3)
N2 H2N 0.90(3)
N3 C14 1.368(3)
N3 C11 1.369(3)
N4 C19 1.361(3)
N4 C16 1.363(3)
N4 H4N 0.78(3)
C1 C20 1.378(3)
C1 C2 1.530(3)
C2 C4 1.505(3)
C2 C3 1.524(3)
C2 H2 1.0000
C3 C5 1.384(3)
C5 C6 1.409(3)
C5 C21 1.480(3)
C6 C7 1.430(3)
C7 C8 1.352(3)
C7 H7 0.9500
C8 C9 1.429(3)
C8 H8 0.9500
C9 C10 1.382(3)
C10 C11 1.421(3)
C10 C27 1.496(3)
C11 C12 1.444(3)
C12 C13 1.351(3)
C12 H12 0.9500
C13 C14 1.445(3)
C13 H13 0.9500
C14 C15 1.419(3)
C15 C16 1.389(3)
C15 C33 1.492(3)
C16 C17 1.431(3)
C17 C18 1.364(3)
C17 H17 0.9500
C18 C19 1.425(3)
C18 H18 0.9500
C19 C20 1.405(3)
C20 C39 1.482(3)
C21 C22 1.390(3)
C21 C26 1.401(3)
C22 C23 1.376(3)
C22 H22 0.9500
C23 C24 1.394(3)
C23 H23 0.9500
C24 C25 1.371(3)
C24 H24 0.9500
C25 C26 1.383(3)
C25 H25 0.9500
C26 H26 0.9500
C27 C32 1.387(3)
C27 C28 1.388(3)
C28 C29 1.389(3)
C28 H28 0.9500
C29 C30 1.381(3)
C29 H29 0.9500
C30 C31 1.378(4)
C30 H30 0.9500
C31 C32 1.392(3)
C31 H31 0.9500
C32 H32 0.9500
C33 C34 1.384(3)
C33 C38 1.396(3)
C34 C35 1.384(4)
C34 H34 0.9500
C35 C36 1.390(4)
C35 H35 0.9500
C36 C37 1.379(4)
C36 H36 0.9500
C37 C38 1.384(4)
C37 H37 0.9500
C38 H38 0.9500
C39 C44 1.386(3)
C39 C40 1.398(3)
C40 C41 1.379(3)
C40 H40 0.9500
C41 C42 1.374(3)
C41 H41 0.9500
C42 C43 1.383(3)
C42 H42 0.9500
C43 C44 1.383(3)
C43 H43 0.9500
C44 H44 0.9500
C45 C46 1.512(5)
C45 H45A 0.9900
C45 H45B 0.9900
C46 C47 1.512(4)
C46 H46A 0.9900
C46 H46B 0.9900
C47 C48 1.520(4)
C47 H47A 0.9900
C47 H47B 0.9900
C48 H48A 0.9800
C48 H48B 0.9800
C48 H48C 0.9800
C45D C46D 1.50(2)
C45D H45C 0.9900
C45D H45D 0.9900
C46D C47D 1.489(18)
C46D H46C 0.9900
C46D H46D 0.9900
C47D C48D 1.534(17)
C47D H47C 0.9900
C47D H47D 0.9900
C48D H48D 0.9800
C48D H48E 0.9800
C48D H48F 0.9800

loop_
_geom_torsion_atom_site_label_1
_geom_torsion_atom_site_label_2
_geom_torsion_atom_site_label_3
_geom_torsion_atom_site_label_4
_geom_torsion
C3 N1 C1 C20 172.2(2)
C3 N1 C1 C2 -4.67(17)
N1 C1 C2 C4 119.4(2)
C20 C1 C2 C4 -56.9(4)
C3 C1 C2 C4 115.2(2)
N1 C1 C2 C3 4.25(16)
C20 C1 C2 C3 -172.0(3)
C1 N1 C3 C5 -170.5(2)
C1 N1 C3 C2 4.69(17)
C4 C2 C3 N1 -120.7(2)
C1 C2 C3 N1 -4.26(16)
C4 C2 C3 C5 53.8(4)
C1 C2 C3 C5 170.2(3)
C4 C2 C3 C1 -116.4(2)
C20 C1 C3 N1 -39.7(11)
C2 C1 C3 N1 173.9(2)
N1 C1 C3 C5 45.8(10)
C20 C1 C3 C5 6.1(19)
C2 C1 C3 C5 -140.3(11)
N1 C1 C3 C2 -173.9(2)
C20 C1 C3 C2 146.4(11)
C45D O2 C4 O1 -5(3)
C45 O2 C4 O1 0.6(5)
C45D O2 C4 C2 176(3)
C45 O2 C4 C2 -178.6(4)
C3 C2 C4 O1 29.5(3)
C1 C2 C4 O1 -63.0(3)
C3 C2 C4 O2 -151.3(2)
C1 C2 C4 O2 116.2(2)
N1 C3 C5 C6 -4.8(3)
C2 C3 C5 C6 -177.7(2)
C1 C3 C5 C6 -44.2(11)
N1 C3 C5 C21 170.7(2)
C2 C3 C5 C21 -2.3(4)
C1 C3 C5 C21 131.2(10)
C9 N2 C6 C5 178.30(19)
C9 N2 C6 C7 -1.8(2)
C3 C5 C6 N2 4.5(3)
C21 C5 C6 N2 -171.0(2)
C3 C5 C6 C7 -175.4(2)
C21 C5 C6 C7 9.1(3)
N2 C6 C7 C8 1.1(2)
C5 C6 C7 C8 -179.0(2)
C6 C7 C8 C9 0.0(2)
C6 N2 C9 C10 -177.1(2)
C6 N2 C9 C8 1.8(2)
C7 C8 C9 N2 -1.0(2)
C7 C8 C9 C10 177.8(2)
N2 C9 C10 C11 0.8(4)
C8 C9 C10 C11 -177.8(2)
N2 C9 C10 C27 178.40(19)
C8 C9 C10 C27 -0.2(3)
C14 N3 C11 C10 -180.0(2)
C14 N3 C11 C12 -1.0(2)
C9 C10 C11 N3 5.2(4)
C27 C10 C11 N3 -172.42(19)
C9 C10 C11 C12 -173.6(2)
C27 C10 C11 C12 8.7(3)
N3 C11 C12 C13 0.3(3)
C10 C11 C12 C13 179.3(2)
C11 C12 C13 C14 0.4(2)
C11 N3 C14 C15 -179.0(2)
C11 N3 C14 C13 1.3(2)
C12 C13 C14 N3 -1.1(3)
C12 C13 C14 C15 179.2(2)
N3 C14 C15 C16 -4.4(4)
C13 C14 C15 C16 175.3(2)
N3 C14 C15 C33 177.5(2)
C13 C14 C15 C33 -2.8(3)
C19 N4 C16 C15 177.3(2)
C19 N4 C16 C17 -0.7(2)
C14 C15 C16 N4 -7.7(4)
C33 C15 C16 N4 170.4(2)
C14 C15 C16 C17 169.8(2)
C33 C15 C16 C17 -12.1(3)
N4 C16 C17 C18 0.8(2)
C15 C16 C17 C18 -177.1(2)
C16 C17 C18 C19 -0.6(2)
C16 N4 C19 C20 -177.4(2)
C16 N4 C19 C18 0.4(2)
C17 C18 C19 N4 0.2(2)
C17 C18 C19 C20 177.9(2)
N1 C1 C20 C19 0.3(3)
C2 C1 C20 C19 175.5(2)
C3 C1 C20 C19 34.7(12)
N1 C1 C20 C39 -173.9(2)
C2 C1 C20 C39 1.4(4)
C3 C1 C20 C39 -139.5(10)
N4 C19 C20 C1 4.1(3)
C18 C19 C20 C1 -173.2(2)
N4 C19 C20 C39 178.38(19)
C18 C19 C20 C39 1.1(3)
C3 C5 C21 C22 50.4(3)
C6 C5 C21 C22 -134.2(2)
C3 C5 C21 C26 -127.8(2)
C6 C5 C21 C26 47.6(3)
C26 C21 C22 C23 -1.0(3)
C5 C21 C22 C23 -179.2(2)
C21 C22 C23 C24 0.5(4)
C22 C23 C24 C25 0.3(4)
C23 C24 C25 C26 -0.6(4)
C24 C25 C26 C21 0.0(4)
C22 C21 C26 C25 0.7(3)
C5 C21 C26 C25 178.9(2)
C9 C10 C27 C32 -108.0(2)
C11 C10 C27 C32 69.8(3)
C9 C10 C27 C28 71.8(3)
C11 C10 C27 C28 -110.4(2)
C32 C27 C28 C29 -0.1(4)
C10 C27 C28 C29 -179.9(2)
C27 C28 C29 C30 0.5(4)
C28 C29 C30 C31 -0.3(4)
C29 C30 C31 C32 -0.1(4)
C28 C27 C32 C31 -0.3(3)
C10 C27 C32 C31 179.5(2)
C30 C31 C32 C27 0.5(4)
C16 C15 C33 C34 119.1(2)
C14 C15 C33 C34 -62.6(3)
C16 C15 C33 C38 -63.3(3)
C14 C15 C33 C38 114.9(2)
C38 C33 C34 C35 -1.9(3)
C15 C33 C34 C35 175.7(2)
C33 C34 C35 C36 0.0(4)
C34 C35 C36 C37 1.2(4)
C35 C36 C37 C38 -0.4(4)
C36 C37 C38 C33 -1.6(4)
C34 C33 C38 C37 2.7(3)
C15 C33 C38 C37 -175.0(2)
C1 C20 C39 C44 68.3(3)
C19 C20 C39 C44 -106.0(2)
C1 C20 C39 C40 -115.3(3)
C19 C20 C39 C40 70.5(3)
C44 C39 C40 C41 -1.2(4)
C20 C39 C40 C41 -177.8(2)
C39 C40 C41 C42 0.6(4)
C40 C41 C42 C43 0.1(4)
C41 C42 C43 C44 -0.1(4)
C42 C43 C44 C39 -0.6(4)
C40 C39 C44 C43 1.2(3)
C20 C39 C44 C43 177.8(2)
C4 O2 C45 C46 176.9(4)
C45D O2 C45 C46 -39(13)
O2 C45 C46 C47 -73.0(6)
C45 C46 C47 C48 179.0(3)
C4 O2 C45D C46D 144(2)
C45 O2 C45D C46D 105(16)
O2 C45D C46D C47D 71(5)
C45D C46D C47D C48D 179(3)
